data_7129561
loop_
_publ_author_name
'Koellner, Connor A.'
'Gau, Michael'
'Polyak, Aleksander'
'Bayana, Manish'
'Zdilla, Michael John'

_publ_section_title
;
 Hemicubane topological analogs of the oxygen-evolving complex of
 photosystem II mediating water-assisted propylene carbonate oxidation
;
_journal_name_full 'Chemical Communications'
_journal_paper_doi 10.1039/D1CC05825H
_journal_year 2022
_chemical_formula_moiety 'C24 H36 Mn2 N4 O3 Si2, 0.5(C4 H8 O)'
_chemical_formula_sum 'C26 H40 Mn2 N4 O3.5 Si2'
_chemical_formula_weight 630.68
_chemical_properties_physical Air-sensitive
_space_group_crystal_system monoclinic
_space_group_IT_number 14
_space_group_name_Hall '-P 2ybc'
_space_group_name_H-M_alt 'P 1 21/c 1'
_atom_sites_solution_hydrogens geom
_atom_sites_solution_primary direct
_atom_sites_solution_secondary difmap
_audit_creation_date 2020-09-10
_audit_creation_method
;
Olex2 1.2
(compiled 2018.05.29 svn.r3508 for OlexSys, GUI svn.r5506)
;
_audit_update_record
;
2020-09-18 deposited with the CCDC.	2022-01-12 downloaded from the CCDC.
;
_cell_angle_alpha 90
_cell_angle_beta 93.358(7)
_cell_angle_gamma 90
_cell_formula_units_Z 4
_cell_length_a 13.028(5)
_cell_length_b 11.850(4)
_cell_length_c 20.643(7)
_cell_measurement_reflns_used 3020
_cell_measurement_temperature 100(2)
_cell_measurement_theta_max 23.029
_cell_measurement_theta_min 2.490
_cell_volume 3181(2)
_computing_cell_refinement 'SAINT v8.34A (Bruker, 2013)'
_computing_data_collection 'COSMO (Bruker, 2013)'
_computing_data_reduction 'SAINT v8.34A (Bruker, 2013)'
_computing_molecular_graphics 'Olex2 (Dolomanov et al., 2009)'
_computing_publication_material 'Olex2 (Dolomanov et al., 2009)'
_computing_structure_refinement 'XL (Sheldrick, 2008)'
_computing_structure_solution 'XS (Sheldrick, 2008)'
_diffrn_ambient_temperature 100.02
_diffrn_detector_area_resol_mean 8.333
_diffrn_measured_fraction_theta_full 0.998
_diffrn_measured_fraction_theta_max 0.998
_diffrn_measurement_device_type 'Bruker Kappa APEX II Duo'
_diffrn_measurement_method '\f and \w scans'
_diffrn_radiation_type MoK\a
_diffrn_radiation_wavelength 0.71073
_diffrn_reflns_av_unetI/netI 0.0845
_diffrn_reflns_Laue_measured_fraction_full 0.998
_diffrn_reflns_Laue_measured_fraction_max 0.998
_diffrn_reflns_limit_h_max 15
_diffrn_reflns_limit_h_min -15
_diffrn_reflns_limit_k_max 13
_diffrn_reflns_limit_k_min -13
_diffrn_reflns_limit_l_max 24
_diffrn_reflns_limit_l_min 0
_diffrn_reflns_number 5414
_diffrn_reflns_point_group_measured_fraction_full 0.998
_diffrn_reflns_point_group_measured_fraction_max 0.998
_diffrn_reflns_theta_full 24.713
_diffrn_reflns_theta_max 24.713
_diffrn_reflns_theta_min 1.566
_diffrn_source 'sealed tube'
_exptl_absorpt_coefficient_mu 0.902
_exptl_absorpt_correction_T_max 0.7454
_exptl_absorpt_correction_T_min 0.6398
_exptl_absorpt_correction_type multi-scan
_exptl_absorpt_process_details
;
SADABS-2014/5 (Bruker,2014/5) was used for absorption correction.
wR2(int) was 0.0818 before and 0.0674 after correction.
The Ratio of minimum to maximum transmission is 0.8583.
The \l/2 correction factor is 0.00150.
;
_exptl_crystal_colour yellow
_exptl_crystal_density_diffrn 1.317
_exptl_crystal_description plate
_exptl_crystal_F_000 1320
_exptl_crystal_size_max 0.26
_exptl_crystal_size_mid 0.15
_exptl_crystal_size_min 0.08
_refine_diff_density_max 0.919
_refine_diff_density_min -0.813
_refine_diff_density_rms 0.125
_refine_ls_extinction_method none
_refine_ls_goodness_of_fit_ref 1.107
_refine_ls_hydrogen_treatment constr
_refine_ls_matrix_type full
_refine_ls_number_parameters 408
_refine_ls_number_reflns 5414
_refine_ls_number_restraints 166
_refine_ls_restrained_S_all 1.111
_refine_ls_R_factor_all 0.1057
_refine_ls_R_factor_gt 0.0725
_refine_ls_shift/su_max 0.000
_refine_ls_shift/su_mean 0.000
_refine_ls_structure_factor_coef Fsqd
_refine_ls_weighting_details 'w=1/[\s^2^(Fo^2^)+(0.0899P)^2^+10.9131P] where P=(Fo^2^+2Fc^2^)/3'
_refine_ls_weighting_scheme calc
_refine_ls_wR_factor_gt 0.1853
_refine_ls_wR_factor_ref 0.2042
_reflns_Friedel_coverage 0.000
_reflns_number_gt 3860
_reflns_number_total 5414
_reflns_threshold_expression 'I > 2\s(I)'
_cod_data_source_file d1cc05825h2.cif
_cod_data_source_block 1
_cod_original_formula_sum 'C26 H40 Mn2 N4 O3.50 Si2'
_cod_database_code 7129561
_shelx_shelxl_version_number 2018/3
_shelx_space_group_comment
;
The symmetry employed for this shelxl refinement is uniquely defined
by the following loop, which should always be used as a source of
symmetry information in preference to the above space-group names.
They are only intended as comments.
;
_shelx_estimated_absorpt_t_max 0.931
_shelx_estimated_absorpt_t_min 0.799
_olex2_refinement_description
;
1. Twinned data refinement
 Scales: 0.850(4)
 0.150(4)
2. Fixed Uiso
 At 1.2 times of:
  All C(H) groups, All C(H,H) groups
 At 1.5 times of:
  All C(H,H,H) groups
3. Restrained distances
 C3S-C2S = C4S-C2S = C3S-C1S
 1.54 with sigma of 0.005
 C3T-C2T = C4T-C2T = C3T-C1T
 1.54 with sigma of 0.005
 O1S-C4S = O1S-C1S
 1.45 with sigma of 0.005
 O1T-C4T = O1T-C1T
 1.45 with sigma of 0.005
 C4S-C1S
 2.29 with sigma of 0.01
 C4T-C1T
 2.29 with sigma of 0.01
 O1S-C2S = O1S-C3S
 2.44 with sigma of 0.01
 O1T-C2T = O1T-C3T
 2.44 with sigma of 0.01
 C4S-C3S = C1S-C2S
 2.51 with sigma of 0.01
 C4T-C3T = C1T-C2T
 2.51 with sigma of 0.01
4. Rigid bond restraints
 O1S, O1S, C1S, C1S, C2S, C2S, C3S, C3S, C4S, C4S, O1T, O1T, C1T, C1T, C2T,
 C2T, C3T, C3T, C4T, C4T
 with sigma for 1-2 distances of 0.01 and sigma for 1-3 distances of 0.01
5. Uiso/Uaniso restraints and constraints
O1S \\sim O1S \\sim C1S \\sim C1S \\sim C2S \\sim C2S \\sim C3S \\sim C3S \\sim
C4S \\sim C4S \\sim O1T \\sim O1T \\sim C1T \\sim C1T \\sim C2T \\sim C2T \\sim
C3T \\sim C3T \\sim C4T \\sim C4T: within 2A with sigma of 0.01 and sigma for
terminal atoms of 0.02
6. Others
 Sof(O1T)=Sof(C1T)=Sof(H1TA)=Sof(H1TB)=Sof(C2T)=Sof(H2TA)=Sof(H2TB)=Sof(C3T)=
 Sof(H3TA)=Sof(H3TB)=Sof(C4T)=Sof(H4TA)=Sof(H4TB)=0.5*(1-FVAR(2))
 Sof(O1S)=Sof(C1S)=Sof(H1SA)=Sof(H1SB)=Sof(C2S)=Sof(H2SA)=Sof(H2SB)=Sof(C3S)=
 Sof(H3SA)=Sof(H3SB)=Sof(C4S)=Sof(H4SA)=Sof(H4SB)=0.5*FVAR(2)
7.a Secondary CH2 refined with riding coordinates:
 C6(H6A,H6B), C12(H12A,H12B), C18(H18A,H18B), C1S(H1SA,H1SB), C2S(H2SA,H2SB),
 C3S(H3SA,H3SB), C4S(H4SA,H4SB), C1T(H1TA,H1TB), C2T(H2TA,H2TB), C3T(H3TA,H3TB),
  C4T(H4TA,H4TB)
7.b Me refined with riding coordinates:
 C19(H19A,H19B,H19C), C20(H20A,H20B,H20C), C21(H21A,H21B,H21C), C22(H22A,H22B,
 H22C), C23(H23A,H23B,H23C), C24(H24A,H24B,H24C)
7.c Aromatic/amide H refined with riding coordinates:
 C1(H1), C2(H2), C3(H3), C4(H4), C7(H7), C8(H8), C9(H9), C10(H10), C13(H13),
 C14(H14), C15(H15), C16(H16)
;
_olex2_submission_special_instructions 'No special instructions were received'

loop_
_space_group_symop_operation_xyz
'x, y, z'
'-x, y+1/2, -z+1/2'
'-x, -y, -z'
'x, -y-1/2, z-1/2'

loop_
_atom_site_label
_atom_site_type_symbol
_atom_site_fract_x
_atom_site_fract_y
_atom_site_fract_z
_atom_site_U_iso_or_equiv
_atom_site_adp_type
_atom_site_occupancy
_atom_site_site_symmetry_order
_atom_site_calc_flag
_atom_site_refinement_flags_posn
_atom_site_refinement_flags_adp
_atom_site_refinement_flags_occupancy
_atom_site_disorder_assembly
_atom_site_disorder_group
Mn1 Mn 0.42456(8) 0.40212(8) 0.46723(4) 0.0180(3) Uani 1 1 d . . . . .
Mn2 Mn 0.65056(8) 0.46295(8) 0.40509(4) 0.0174(3) Uani 1 1 d . . . . .
Si1 Si 0.73111(15) 0.29780(16) 0.29378(9) 0.0248(5) Uani 1 1 d . . . . .
Si2 Si 0.76750(15) 0.54774(16) 0.27996(9) 0.0221(4) Uani 1 1 d . . . . .
O1 O 0.4954(3) 0.4254(4) 0.3785(2) 0.0227(10) Uani 1 1 d . . . . .
O2 O 0.6457(4) 0.6241(4) 0.4427(2) 0.0232(11) Uani 1 1 d . . . . .
O4 O 0.5834(3) 0.4206(3) 0.5005(2) 0.0180(10) Uani 1 1 d . . . . .
N1 N 0.2927(4) 0.4116(5) 0.3901(3) 0.0222(12) Uani 1 1 d . . . . .
N2 N 0.5931(4) 0.7889(5) 0.5250(3) 0.0222(13) Uani 1 1 d . . . . .
N3 N 0.7775(4) 0.3872(5) 0.4757(3) 0.0233(13) Uani 1 1 d . . . . .
N4 N 0.7339(4) 0.4322(5) 0.3221(2) 0.0219(13) Uani 1 1 d . . . . .
C1 C 0.1928(6) 0.3986(7) 0.3995(4) 0.038(2) Uani 1 1 d . . . . .
H1 H 0.172531 0.386621 0.442382 0.046 Uiso 1 1 calc R . . . .
C2 C 0.1185(6) 0.4017(7) 0.3498(4) 0.038(2) Uani 1 1 d . . . . .
H2 H 0.047981 0.393153 0.358327 0.046 Uiso 1 1 calc R . . . .
C3 C 0.1477(6) 0.4175(7) 0.2871(4) 0.0367(19) Uani 1 1 d . . . . .
H3 H 0.097945 0.419188 0.251604 0.044 Uiso 1 1 calc R . . . .
C4 C 0.2507(6) 0.4306(6) 0.2775(4) 0.0316(17) Uani 1 1 d . . . . .
H4 H 0.272730 0.442079 0.234942 0.038 Uiso 1 1 calc R . . . .
C5 C 0.3217(5) 0.4273(5) 0.3293(3) 0.0236(15) Uani 1 1 d . . . . .
C6 C 0.4375(5) 0.4380(6) 0.3213(3) 0.0243(15) Uani 1 1 d . . . . .
H6A H 0.458498 0.380079 0.290178 0.029 Uiso 1 1 calc R . . . .
H6B H 0.451769 0.512966 0.302774 0.029 Uiso 1 1 calc R . . . .
C7 C 0.5862(6) 0.8651(6) 0.5726(4) 0.0315(17) Uani 1 1 d . . . . .
H7 H 0.562571 0.841188 0.613076 0.038 Uiso 1 1 calc R . . . .
C8 C 0.6124(6) 0.9770(6) 0.5650(4) 0.0363(19) Uani 1 1 d . . . . .
H8 H 0.606701 1.029263 0.599477 0.044 Uiso 1 1 calc R . . . .
C9 C 0.6472(7) 1.0119(7) 0.5057(4) 0.041(2) Uani 1 1 d . . . . .
H9 H 0.665966 1.088295 0.499028 0.049 Uiso 1 1 calc R . . . .
C10 C 0.6538(6) 0.9328(6) 0.4567(4) 0.0353(19) Uani 1 1 d . . . . .
H10 H 0.677399 0.954653 0.415846 0.042 Uiso 1 1 calc R . . . .
C11 C 0.6259(5) 0.8213(6) 0.4675(3) 0.0232(15) Uani 1 1 d . . . . .
C12 C 0.6294(6) 0.7314(6) 0.4158(3) 0.0265(16) Uani 1 1 d . . . . .
H12A H 0.563783 0.731740 0.389119 0.032 Uiso 1 1 calc R . . . .
H12B H 0.685444 0.748983 0.387018 0.032 Uiso 1 1 calc R . . . .
C13 C 0.8779(6) 0.3880(7) 0.4647(4) 0.0362(19) Uani 1 1 d . . . . .
H13 H 0.898904 0.425084 0.426927 0.043 Uiso 1 1 calc R . . . .
C14 C 0.9521(6) 0.3379(8) 0.5053(4) 0.045(2) Uani 1 1 d . . . . .
H14 H 1.022002 0.336955 0.494566 0.055 Uiso 1 1 calc R . . . .
C15 C 0.9221(6) 0.2887(7) 0.5625(4) 0.039(2) Uani 1 1 d . . . . .
H15 H 0.971666 0.255952 0.592446 0.047 Uiso 1 1 calc R . . . .
C16 C 0.8197(5) 0.2885(6) 0.5748(3) 0.0292(17) Uani 1 1 d . . . . .
H16 H 0.797411 0.253813 0.612993 0.035 Uiso 1 1 calc R . . . .
C17 C 0.7483(5) 0.3395(5) 0.5310(3) 0.0203(14) Uani 1 1 d . . . . .
C18 C 0.6357(5) 0.3433(6) 0.5420(3) 0.0201(14) Uani 1 1 d . . . . .
H18A H 0.605754 0.267189 0.534767 0.024 Uiso 1 1 calc R . . . .
H18B H 0.626163 0.364781 0.587603 0.024 Uiso 1 1 calc R . . . .
C19 C 0.6813(7) 0.1987(7) 0.3561(4) 0.044(2) Uani 1 1 d . . . . .
H19A H 0.680189 0.121513 0.338967 0.065 Uiso 1 1 calc R . . . .
H19B H 0.726327 0.201847 0.395796 0.065 Uiso 1 1 calc R . . . .
H19C H 0.611500 0.221060 0.365954 0.065 Uiso 1 1 calc R . . . .
C20 C 0.6443(6) 0.2779(7) 0.2190(4) 0.0349(18) Uani 1 1 d . . . . .
H20A H 0.646291 0.198747 0.205323 0.052 Uiso 1 1 calc R . . . .
H20B H 0.573802 0.298216 0.228412 0.052 Uiso 1 1 calc R . . . .
H20C H 0.667447 0.326202 0.184215 0.052 Uiso 1 1 calc R . . . .
C21 C 0.8609(6) 0.2425(7) 0.2743(4) 0.038(2) Uani 1 1 d . . . . .
H21A H 0.853918 0.164897 0.258307 0.057 Uiso 1 1 calc R . . . .
H21B H 0.889424 0.290057 0.240977 0.057 Uiso 1 1 calc R . . . .
H21C H 0.906919 0.243758 0.313612 0.057 Uiso 1 1 calc R . . . .
C22 C 0.8404(7) 0.5209(7) 0.2054(4) 0.040(2) Uani 1 1 d . . . . .
H22A H 0.855821 0.592979 0.184807 0.060 Uiso 1 1 calc R . . . .
H22B H 0.904689 0.481461 0.217662 0.060 Uiso 1 1 calc R . . . .
H22C H 0.798468 0.474286 0.174815 0.060 Uiso 1 1 calc R . . . .
C23 C 0.8551(6) 0.6409(7) 0.3321(4) 0.0356(18) Uani 1 1 d . . . . .
H23A H 0.873913 0.707343 0.307125 0.053 Uiso 1 1 calc R . . . .
H23B H 0.819689 0.664951 0.370320 0.053 Uiso 1 1 calc R . . . .
H23C H 0.917372 0.598878 0.345928 0.053 Uiso 1 1 calc R . . . .
C24 C 0.6503(6) 0.6293(6) 0.2508(3) 0.0311(17) Uani 1 1 d . . . . .
H24A H 0.671092 0.695783 0.226546 0.047 Uiso 1 1 calc R . . . .
H24B H 0.605854 0.581312 0.222471 0.047 Uiso 1 1 calc R . . . .
H24C H 0.612618 0.653445 0.288122 0.047 Uiso 1 1 calc R . . . .
O1S O 0.8998(18) -0.070(2) 0.4508(13) 0.092(6) Uani 0.253(7) 1 d D U P A -1
C1S C 0.916(2) -0.069(4) 0.5209(13) 0.093(7) Uani 0.253(7) 1 d D U P A -1
H1SA H 0.918954 -0.146785 0.537764 0.112 Uiso 0.253(7) 1 calc R . P A -1
H1SB H 0.858001 -0.029283 0.540284 0.112 Uiso 0.253(7) 1 calc R . P A -1
C2S C 1.042(3) 0.058(4) 0.4765(18) 0.088(6) Uani 0.253(7) 1 d D U P A -1
H2SA H 1.044163 0.140839 0.484533 0.106 Uiso 0.253(7) 1 calc R . P A -1
H2SB H 1.108890 0.034331 0.460738 0.106 Uiso 0.253(7) 1 calc R . P A -1
C3S C 1.018(3) -0.007(4) 0.5392(15) 0.088(6) Uani 0.253(7) 1 d D U P A -1
H3SA H 1.073381 -0.060979 0.551511 0.106 Uiso 0.253(7) 1 calc R . P A -1
H3SB H 1.009819 0.046172 0.575742 0.106 Uiso 0.253(7) 1 calc R . P A -1
C4S C 0.953(3) 0.028(3) 0.4268(14) 0.089(6) Uani 0.253(7) 1 d D U P A -1
H4SA H 0.904485 0.092076 0.421270 0.107 Uiso 0.253(7) 1 calc R . P A -1
H4SB H 0.980097 0.010629 0.384118 0.107 Uiso 0.253(7) 1 calc R . P A -1
O1T O 0.9095(16) -0.019(3) 0.3908(12) 0.084(6) Uani 0.247(7) 1 d D U P A -2
C1T C 0.998(2) -0.092(3) 0.3838(15) 0.094(6) Uani 0.247(7) 1 d D U P A -2
H1TA H 1.033128 -0.071204 0.344339 0.113 Uiso 0.247(7) 1 calc R . P A -2
H1TB H 0.975231 -0.171436 0.379781 0.113 Uiso 0.247(7) 1 calc R . P A -2
C2T C 1.035(3) 0.034(3) 0.4765(15) 0.087(6) Uani 0.247(7) 1 d D U P A -2
H2TA H 1.008488 0.019112 0.519511 0.105 Uiso 0.247(7) 1 calc R . P A -2
H2TB H 1.092270 0.089265 0.481517 0.105 Uiso 0.247(7) 1 calc R . P A -2
C3T C 1.072(2) -0.077(3) 0.4449(18) 0.093(6) Uani 0.247(7) 1 d D U P A -2
H3TA H 1.144012 -0.070358 0.432699 0.112 Uiso 0.247(7) 1 calc R . P A -2
H3TB H 1.066453 -0.141630 0.474908 0.112 Uiso 0.247(7) 1 calc R . P A -2
C4T C 0.949(3) 0.078(2) 0.4279(17) 0.087(6) Uani 0.247(7) 1 d D U P A -2
H4TA H 0.893298 0.112930 0.451592 0.104 Uiso 0.247(7) 1 calc R . P A -2
H4TB H 0.976649 0.134826 0.398589 0.104 Uiso 0.247(7) 1 calc R . P A -2

loop_
_atom_site_aniso_label
_atom_site_aniso_U_11
_atom_site_aniso_U_22
_atom_site_aniso_U_33
_atom_site_aniso_U_23
_atom_site_aniso_U_13
_atom_site_aniso_U_12
Mn1 0.0247(6) 0.0169(5) 0.0130(5) -0.0015(4) 0.0060(4) -0.0017(4)
Mn2 0.0243(6) 0.0167(5) 0.0116(5) -0.0002(4) 0.0048(4) 0.0009(4)
Si1 0.0319(11) 0.0214(10) 0.0222(10) -0.0054(8) 0.0117(8) -0.0025(8)
Si2 0.0292(10) 0.0217(10) 0.0161(9) 0.0016(8) 0.0058(8) -0.0025(8)
O1 0.020(2) 0.024(3) 0.023(3) -0.002(2) 0.0004(19) 0.000(2)
O2 0.038(3) 0.015(2) 0.018(2) -0.0012(19) 0.009(2) 0.002(2)
O4 0.029(2) 0.013(2) 0.013(2) -0.0037(17) 0.0039(19) 0.0001(19)
N1 0.021(3) 0.021(3) 0.024(3) -0.004(2) 0.001(2) -0.003(2)
N2 0.031(3) 0.019(3) 0.017(3) -0.003(2) 0.007(2) -0.003(2)
N3 0.028(3) 0.026(3) 0.017(3) 0.003(2) 0.006(2) 0.001(3)
N4 0.032(3) 0.020(3) 0.014(3) 0.002(2) 0.006(2) -0.003(2)
C1 0.031(4) 0.044(5) 0.041(5) -0.014(4) 0.010(4) -0.006(4)
C2 0.025(4) 0.041(5) 0.048(5) -0.015(4) 0.005(4) -0.002(4)
C3 0.033(4) 0.038(5) 0.038(5) -0.002(4) -0.006(4) 0.001(4)
C4 0.033(4) 0.032(4) 0.029(4) 0.003(3) -0.006(3) 0.003(3)
C5 0.033(4) 0.016(3) 0.022(4) 0.000(3) 0.005(3) 0.006(3)
C6 0.033(4) 0.025(4) 0.015(3) 0.000(3) 0.002(3) 0.002(3)
C7 0.037(4) 0.033(4) 0.025(4) -0.008(3) 0.003(3) -0.005(3)
C8 0.051(5) 0.023(4) 0.035(4) -0.015(3) 0.004(4) -0.001(4)
C9 0.066(6) 0.019(4) 0.039(5) -0.009(3) 0.009(4) -0.005(4)
C10 0.050(5) 0.027(4) 0.031(4) 0.005(3) 0.015(4) -0.005(4)
C11 0.024(4) 0.023(4) 0.023(4) 0.001(3) 0.004(3) 0.001(3)
C12 0.040(4) 0.018(4) 0.023(4) -0.002(3) 0.012(3) 0.000(3)
C13 0.029(4) 0.043(5) 0.037(5) 0.011(4) 0.006(3) 0.005(4)
C14 0.021(4) 0.063(6) 0.052(5) 0.018(5) 0.004(4) 0.001(4)
C15 0.029(4) 0.048(5) 0.039(5) 0.010(4) -0.004(4) 0.005(4)
C16 0.029(4) 0.033(4) 0.025(4) 0.009(3) -0.005(3) -0.003(3)
C17 0.024(4) 0.017(3) 0.020(3) 0.001(3) -0.002(3) 0.002(3)
C18 0.025(4) 0.019(3) 0.017(3) 0.002(3) 0.005(3) 0.005(3)
C19 0.058(6) 0.030(4) 0.045(5) -0.002(4) 0.025(4) -0.007(4)
C20 0.037(4) 0.035(4) 0.034(4) -0.014(4) 0.012(4) -0.003(4)
C21 0.039(5) 0.031(4) 0.046(5) -0.017(4) 0.012(4) -0.002(4)
C22 0.053(5) 0.039(5) 0.030(4) 0.011(4) 0.019(4) -0.001(4)
C23 0.039(5) 0.030(4) 0.037(5) 0.005(4) -0.002(4) -0.014(4)
C24 0.039(4) 0.030(4) 0.025(4) 0.002(3) 0.000(3) -0.006(3)
O1S 0.072(11) 0.121(14) 0.087(10) 0.043(10) 0.035(9) 0.045(10)
C1S 0.076(13) 0.117(15) 0.089(11) 0.046(11) 0.032(10) 0.046(11)
C2S 0.068(11) 0.114(14) 0.087(10) 0.047(10) 0.032(9) 0.050(10)
C3S 0.072(12) 0.110(15) 0.087(11) 0.046(10) 0.032(10) 0.049(11)
C4S 0.070(11) 0.116(14) 0.085(10) 0.045(10) 0.034(8) 0.049(10)
O1T 0.067(11) 0.114(14) 0.075(11) 0.047(10) 0.035(9) 0.049(10)
C1T 0.076(11) 0.120(14) 0.090(11) 0.042(10) 0.030(9) 0.046(10)
C2T 0.068(11) 0.112(14) 0.086(10) 0.048(10) 0.032(9) 0.049(10)
C3T 0.074(12) 0.118(14) 0.091(11) 0.044(10) 0.029(9) 0.048(11)
C4T 0.068(11) 0.114(14) 0.082(10) 0.049(10) 0.032(9) 0.048(10)

loop_
_atom_type_symbol
_atom_type_description
_atom_type_scat_dispersion_real
_atom_type_scat_dispersion_imag
_atom_type_scat_source
C C 0.0033 0.0016 'International Tables Vol C Tables 4.2.6.8 and 6.1.1.4'
H H 0.0000 0.0000 'International Tables Vol C Tables 4.2.6.8 and 6.1.1.4'
Mn Mn 0.3368 0.7283 'International Tables Vol C Tables 4.2.6.8 and 6.1.1.4'
N N 0.0061 0.0033 'International Tables Vol C Tables 4.2.6.8 and 6.1.1.4'
O O 0.0106 0.0060 'International Tables Vol C Tables 4.2.6.8 and 6.1.1.4'
Si Si 0.0817 0.0704 'International Tables Vol C Tables 4.2.6.8 and 6.1.1.4'

loop_
_geom_angle_atom_site_label_1
_geom_angle_atom_site_label_2
_geom_angle_atom_site_label_3
_geom_angle
_geom_angle_site_symmetry_1
_geom_angle_site_symmetry_3
_geom_angle_publ_flag
O1 Mn1 O2 179.00(18) . 3_666 ?
O1 Mn1 O4 99.67(17) . 3_666 ?
O1 Mn1 O4 78.63(17) . . ?
O1 Mn1 N1 74.78(18) . . ?
O1 Mn1 N2 103.93(18) . 3_666 ?
O2 Mn1 O4 81.14(16) 3_666 3_666 ?
O2 Mn1 O4 100.93(17) 3_666 . ?
O2 Mn1 N1 105.74(19) 3_666 . ?
O2 Mn1 N2 75.23(17) 3_666 3_666 ?
O4 Mn1 O4 82.44(17) . 3_666 ?
O4 Mn1 N1 96.74(18) 3_666 . ?
O4 Mn1 N1 152.88(19) . . ?
O4 Mn1 N2 156.31(17) 3_666 3_666 ?
O4 Mn1 N2 100.21(18) . 3_666 ?
N1 Mn1 N2 91.3(2) . 3_666 ?
O1 Mn2 O4 76.46(17) . . ?
O1 Mn2 N3 135.90(19) . . ?
O1 Mn2 N4 106.4(2) . . ?
O2 Mn2 O1 104.06(18) . . ?
O2 Mn2 O4 81.69(16) . . ?
O2 Mn2 N3 99.10(19) . . ?
O2 Mn2 N4 119.6(2) . . ?
O4 Mn2 N3 70.38(17) . . ?
N4 Mn2 O4 155.86(19) . . ?
N4 Mn2 N3 93.5(2) . . ?
N4 Si1 C19 110.6(3) . . ?
N4 Si1 C20 113.7(3) . . ?
N4 Si1 C21 113.6(3) . . ?
C20 Si1 C19 105.6(4) . . ?
C20 Si1 C21 106.7(3) . . ?
C21 Si1 C19 106.2(4) . . ?
N4 Si2 C22 116.2(3) . . ?
N4 Si2 C23 110.3(3) . . ?
N4 Si2 C24 110.6(3) . . ?
C23 Si2 C22 104.4(4) . . ?
C24 Si2 C22 105.3(4) . . ?
C24 Si2 C23 109.7(4) . . ?
Mn2 O1 Mn1 105.16(19) . . ?
C6 O1 Mn1 120.8(4) . . ?
C6 O1 Mn2 132.2(4) . . ?
Mn2 O2 Mn1 102.52(19) . 3_666 ?
C12 O2 Mn1 114.5(4) . 3_666 ?
C12 O2 Mn2 134.3(4) . . ?
Mn1 O4 Mn1 97.56(17) . 3_666 ?
Mn1 O4 Mn2 99.15(17) . . ?
Mn1 O4 Mn2 94.53(16) 3_666 . ?
C18 O4 Mn1 123.5(4) . . ?
C18 O4 Mn1 117.8(4) . 3_666 ?
C18 O4 Mn2 118.6(3) . . ?
C1 N1 Mn1 126.5(5) . . ?
C1 N1 C5 118.7(6) . . ?
C5 N1 Mn1 114.7(4) . . ?
C7 N2 Mn1 127.2(5) . 3_666 ?
C11 N2 Mn1 112.6(4) . 3_666 ?
C11 N2 C7 119.6(6) . . ?
C13 N3 Mn2 123.9(5) . . ?
C13 N3 C17 118.2(6) . . ?
C17 N3 Mn2 117.9(4) . . ?
Si1 N4 Mn2 116.1(3) . . ?
Si2 N4 Mn2 115.9(3) . . ?
Si2 N4 Si1 125.7(3) . . ?
N1 C1 H1 118.6 . . ?
N1 C1 C2 122.8(7) . . ?
C2 C1 H1 118.6 . . ?
C1 C2 H2 120.6 . . ?
C1 C2 C3 118.8(7) . . ?
C3 C2 H2 120.6 . . ?
C2 C3 H3 120.8 . . ?
C4 C3 C2 118.3(7) . . ?
C4 C3 H3 120.8 . . ?
C3 C4 H4 119.9 . . ?
C5 C4 C3 120.1(7) . . ?
C5 C4 H4 119.9 . . ?
N1 C5 C4 121.2(7) . . ?
N1 C5 C6 116.3(6) . . ?
C4 C5 C6 122.4(6) . . ?
O1 C6 C5 113.2(5) . . ?
O1 C6 H6A 108.9 . . ?
O1 C6 H6B 108.9 . . ?
C5 C6 H6A 108.9 . . ?
C5 C6 H6B 108.9 . . ?
H6A C6 H6B 107.7 . . ?
N2 C7 H7 118.8 . . ?
N2 C7 C8 122.3(7) . . ?
C8 C7 H7 118.8 . . ?
C7 C8 H8 120.6 . . ?
C7 C8 C9 118.8(7) . . ?
C9 C8 H8 120.6 . . ?
C8 C9 H9 120.7 . . ?
C10 C9 C8 118.6(7) . . ?
C10 C9 H9 120.7 . . ?
C9 C10 H10 120.1 . . ?
C9 C10 C11 119.8(7) . . ?
C11 C10 H10 120.1 . . ?
N2 C11 C10 120.8(6) . . ?
N2 C11 C12 116.6(6) . . ?
C10 C11 C12 122.6(6) . . ?
O2 C12 C11 111.8(5) . . ?
O2 C12 H12A 109.3 . . ?
O2 C12 H12B 109.3 . . ?
C11 C12 H12A 109.3 . . ?
C11 C12 H12B 109.3 . . ?
H12A C12 H12B 107.9 . . ?
N3 C13 H13 118.3 . . ?
N3 C13 C14 123.5(7) . . ?
C14 C13 H13 118.3 . . ?
C13 C14 H14 120.8 . . ?
C13 C14 C15 118.3(7) . . ?
C15 C14 H14 120.8 . . ?
C14 C15 H15 120.6 . . ?
C16 C15 C14 118.7(7) . . ?
C16 C15 H15 120.6 . . ?
C15 C16 H16 120.1 . . ?
C15 C16 C17 119.9(7) . . ?
C17 C16 H16 120.1 . . ?
N3 C17 C16 121.3(6) . . ?
N3 C17 C18 116.3(6) . . ?
C16 C17 C18 122.4(6) . . ?
O4 C18 C17 111.8(5) . . ?
O4 C18 H18A 109.3 . . ?
O4 C18 H18B 109.3 . . ?
C17 C18 H18A 109.3 . . ?
C17 C18 H18B 109.3 . . ?
H18A C18 H18B 107.9 . . ?
Si1 C19 H19A 109.5 . . ?
Si1 C19 H19B 109.5 . . ?
Si1 C19 H19C 109.5 . . ?
H19A C19 H19B 109.5 . . ?
H19A C19 H19C 109.5 . . ?
H19B C19 H19C 109.5 . . ?
Si1 C20 H20A 109.5 . . ?
Si1 C20 H20B 109.5 . . ?
Si1 C20 H20C 109.5 . . ?
H20A C20 H20B 109.5 . . ?
H20A C20 H20C 109.5 . . ?
H20B C20 H20C 109.5 . . ?
Si1 C21 H21A 109.5 . . ?
Si1 C21 H21B 109.5 . . ?
Si1 C21 H21C 109.5 . . ?
H21A C21 H21B 109.5 . . ?
H21A C21 H21C 109.5 . . ?
H21B C21 H21C 109.5 . . ?
Si2 C22 H22A 109.5 . . ?
Si2 C22 H22B 109.5 . . ?
Si2 C22 H22C 109.5 . . ?
H22A C22 H22B 109.5 . . ?
H22A C22 H22C 109.5 . . ?
H22B C22 H22C 109.5 . . ?
Si2 C23 H23A 109.5 . . ?
Si2 C23 H23B 109.5 . . ?
Si2 C23 H23C 109.5 . . ?
H23A C23 H23B 109.5 . . ?
H23A C23 H23C 109.5 . . ?
H23B C23 H23C 109.5 . . ?
Si2 C24 H24A 109.5 . . ?
Si2 C24 H24B 109.5 . . ?
Si2 C24 H24C 109.5 . . ?
H24A C24 H24B 109.5 . . ?
H24A C24 H24C 109.5 . . ?
H24B C24 H24C 109.5 . . ?
C1S O1S C4S 106.8(7) . . ?
O1S C1S H1SA 109.9 . . ?
O1S C1S H1SB 109.9 . . ?
O1S C1S C3S 108.7(6) . . ?
H1SA C1S H1SB 108.3 . . ?
C3S C1S H1SA 109.9 . . ?
C3S C1S H1SB 109.9 . . ?
H2SA C2S H2SB 108.9 . . ?
C3S C2S H2SA 110.8 . . ?
C3S C2S H2SB 110.8 . . ?
C4S C2S H2SA 110.8 . . ?
C4S C2S H2SB 110.8 . . ?
C4S C2S C3S 104.8(5) . . ?
C1S C3S C2S 104.2(5) . . ?
C1S C3S H3SA 110.9 . . ?
C1S C3S H3SB 110.9 . . ?
C2S C3S H3SA 110.9 . . ?
C2S C3S H3SB 110.9 . . ?
H3SA C3S H3SB 108.9 . . ?
O1S C4S C2S 108.3(6) . . ?
O1S C4S H4SA 110.0 . . ?
O1S C4S H4SB 110.0 . . ?
C2S C4S H4SA 110.0 . . ?
C2S C4S H4SB 110.0 . . ?
H4SA C4S H4SB 108.4 . . ?
C1T O1T C4T 105.3(7) . . ?
O1T C1T H1TA 110.1 . . ?
O1T C1T H1TB 110.1 . . ?
O1T C1T C3T 108.1(6) . . ?
H1TA C1T H1TB 108.4 . . ?
C3T C1T H1TA 110.1 . . ?
C3T C1T H1TB 110.1 . . ?
H2TA C2T H2TB 109.0 . . ?
C3T C2T H2TA 111.0 . . ?
C3T C2T H2TB 111.0 . . ?
C4T C2T H2TA 111.0 . . ?
C4T C2T H2TB 111.0 . . ?
C4T C2T C3T 103.9(5) . . ?
C1T C3T C2T 104.2(5) . . ?
C1T C3T H3TA 110.9 . . ?
C1T C3T H3TB 110.9 . . ?
C2T C3T H3TA 110.9 . . ?
C2T C3T H3TB 110.9 . . ?
H3TA C3T H3TB 108.9 . . ?
O1T C4T C2T 107.4(7) . . ?
O1T C4T H4TA 110.2 . . ?
O1T C4T H4TB 110.2 . . ?
C2T C4T H4TA 110.2 . . ?
C2T C4T H4TB 110.2 . . ?
H4TA C4T H4TB 108.5 . . ?

loop_
_geom_bond_atom_site_label_1
_geom_bond_atom_site_label_2
_geom_bond_distance
_geom_bond_site_symmetry_2
_geom_bond_publ_flag
Mn1 O1 2.117(5) . ?
Mn1 O2 2.142(4) 3_666 ?
Mn1 O4 2.153(5) . ?
Mn1 O4 2.209(4) 3_666 ?
Mn1 N1 2.276(6) . ?
Mn1 N2 2.282(6) 3_666 ?
Mn2 O1 2.111(5) . ?
Mn2 O2 2.064(4) . ?
Mn2 O4 2.257(4) . ?
Mn2 N3 2.320(6) . ?
Mn2 N4 2.113(5) . ?
Si1 N4 1.696(6) . ?
Si1 C19 1.885(8) . ?
Si1 C20 1.874(8) . ?
Si1 C21 1.878(8) . ?
Si2 N4 1.693(5) . ?
Si2 C22 1.882(7) . ?
Si2 C23 1.880(7) . ?
Si2 C24 1.877(8) . ?
O1 C6 1.371(8) . ?
O2 C12 1.399(8) . ?
O4 C18 1.403(7) . ?
N1 C1 1.336(9) . ?
N1 C5 1.343(8) . ?
N2 C7 1.342(9) . ?
N2 C11 1.342(8) . ?
N3 C13 1.341(9) . ?
N3 C17 1.348(8) . ?
C1 H1 0.9500 . ?
C1 C2 1.368(11) . ?
C2 H2 0.9500 . ?
C2 C3 1.383(11) . ?
C3 H3 0.9500 . ?
C3 C4 1.377(11) . ?
C4 H4 0.9500 . ?
C4 C5 1.373(10) . ?
C5 C6 1.533(10) . ?
C6 H6A 0.9900 . ?
C6 H6B 0.9900 . ?
C7 H7 0.9500 . ?
C7 C8 1.381(10) . ?
C8 H8 0.9500 . ?
C8 C9 1.392(11) . ?
C9 H9 0.9500 . ?
C9 C10 1.386(10) . ?
C10 H10 0.9500 . ?
C10 C11 1.392(10) . ?
C11 C12 1.509(9) . ?
C12 H12A 0.9900 . ?
C12 H12B 0.9900 . ?
C13 H13 0.9500 . ?
C13 C14 1.376(11) . ?
C14 H14 0.9500 . ?
C14 C15 1.393(11) . ?
C15 H15 0.9500 . ?
C15 C16 1.374(10) . ?
C16 H16 0.9500 . ?
C16 C17 1.395(9) . ?
C17 C18 1.499(9) . ?
C18 H18A 0.9900 . ?
C18 H18B 0.9900 . ?
C19 H19A 0.9800 . ?
C19 H19B 0.9800 . ?
C19 H19C 0.9800 . ?
C20 H20A 0.9800 . ?
C20 H20B 0.9800 . ?
C20 H20C 0.9800 . ?
C21 H21A 0.9800 . ?
C21 H21B 0.9800 . ?
C21 H21C 0.9800 . ?
C22 H22A 0.9800 . ?
C22 H22B 0.9800 . ?
C22 H22C 0.9800 . ?
C23 H23A 0.9800 . ?
C23 H23B 0.9800 . ?
C23 H23C 0.9800 . ?
C24 H24A 0.9800 . ?
C24 H24B 0.9800 . ?
C24 H24C 0.9800 . ?
O1S C1S 1.450(5) . ?
O1S C4S 1.451(5) . ?
C1S H1SA 0.9900 . ?
C1S H1SB 0.9900 . ?
C1S C3S 1.548(5) . ?
C2S H2SA 0.9900 . ?
C2S H2SB 0.9900 . ?
C2S C3S 1.554(5) . ?
C2S C4S 1.549(5) . ?
C3S H3SA 0.9900 . ?
C3S H3SB 0.9900 . ?
C4S H4SA 0.9900 . ?
C4S H4SB 0.9900 . ?
O1T C1T 1.453(5) . ?
O1T C4T 1.453(5) . ?
C1T H1TA 0.9900 . ?
C1T H1TB 0.9900 . ?
C1T C3T 1.552(5) . ?
C2T H2TA 0.9900 . ?
C2T H2TB 0.9900 . ?
C2T C3T 1.555(5) . ?
C2T C4T 1.552(5) . ?
C3T H3TA 0.9900 . ?
C3T H3TB 0.9900 . ?
C4T H4TA 0.9900 . ?
C4T H4TB 0.9900 . ?

loop_
_twin_individual_id
_twin_individual_mass_fraction_refined
1 0.850(4)
2 0.150(4)
